data_7054599
loop_
_publ_author_name
'Yu, Baoyi'
'Xie, Yu'
'Hamad, Fatma B.'
'Leus, Karen'
'Lyapkov, Alex A.'
'Van Hecke, Kristof'
'Verpoort, Francis'

_publ_section_title
;
 Synthesis and characterization of non-chelating ruthenium--indenylidene
 olefin metathesis catalysts derived from substituted
 1,1-diphenyl-2-propyn-1-ols
;
_journal_issue 3
_journal_name_full 'New J. Chem.'
_journal_page_first 1858
_journal_paper_doi 10.1039/C4NJ02034K
_journal_volume 39
_journal_year 2015
_chemical_formula_moiety 'C53 H44 Cl2 P2 Ru'
_chemical_formula_sum 'C53 H44 Cl2 P2 Ru'
_chemical_formula_weight 914.79
_space_group_IT_number 2
_symmetry_cell_setting triclinic
_symmetry_space_group_name_Hall '-P 1'
_symmetry_space_group_name_H-M 'P -1'
_atom_sites_solution_hydrogens geom
_atom_sites_solution_primary direct
_atom_sites_solution_secondary difmap
_audit_creation_method SHELXL-97
_audit_update_record
;
2014-05-27 deposited with the CCDC.
2014-12-17 downloaded from the CCDC.
;
_cell_angle_alpha 72.940(7)
_cell_angle_beta 76.718(7)
_cell_angle_gamma 81.407(6)
_cell_formula_units_Z 2
_cell_length_a 10.2241(8)
_cell_length_b 12.7121(10)
_cell_length_c 20.0557(16)
_cell_measurement_reflns_used 6150
_cell_measurement_temperature 150(2)
_cell_measurement_theta_max 25.6722
_cell_measurement_theta_min 2.9847
_cell_volume 2415.8(3)
_computing_cell_refinement
;
CrysAlisPro, Agilent Technologies,
Version 1.171.36.20 (release 27-06-2012 CrysAlis171 .NET)
(compiled Jul 11 2012,15:38:31)
;
_computing_data_collection
;
CrysAlisPro, Agilent Technologies,
Version 1.171.36.20 (release 27-06-2012 CrysAlis171 .NET)
(compiled Jul 11 2012,15:38:31)
;
_computing_data_reduction
;
CrysAlisPro, Agilent Technologies,
Version 1.171.36.20 (release 27-06-2012 CrysAlis171 .NET)
(compiled Jul 11 2012,15:38:31)
;
_computing_publication_material Platon
_computing_structure_refinement 'SHELXL-97 (Sheldrick, 1997)'
_computing_structure_solution 'SHELXS-97 (Sheldrick, 1990)'
_diffrn_ambient_temperature 150(2)
_diffrn_measured_fraction_theta_full 0.936
_diffrn_measured_fraction_theta_max 0.936
_diffrn_measurement_device_type 'MAR345 image plate'
_diffrn_measurement_method '180 images, \d\f 1.0%'
_diffrn_radiation_monochromator 'Zr filter'
_diffrn_radiation_source 'RU200 rotating anode'
_diffrn_radiation_type MoK\a
_diffrn_radiation_wavelength 0.71073
_diffrn_reflns_av_R_equivalents 0.0717
_diffrn_reflns_av_sigmaI/netI 0.1046
_diffrn_reflns_limit_h_max 12
_diffrn_reflns_limit_h_min -12
_diffrn_reflns_limit_k_max 15
_diffrn_reflns_limit_k_min -14
_diffrn_reflns_limit_l_max 23
_diffrn_reflns_limit_l_min -23
_diffrn_reflns_number 15613
_diffrn_reflns_theta_full 25.03
_diffrn_reflns_theta_max 25.03
_diffrn_reflns_theta_min 2.99
_exptl_absorpt_coefficient_mu 0.534
_exptl_absorpt_correction_T_max 0.9485
_exptl_absorpt_correction_T_min 0.8780
_exptl_absorpt_correction_type multi-scan
_exptl_absorpt_process_details
;
CrysAlisPro, Agilent Technologies,
Version 1.171.36.20 (release 27-06-2012 CrysAlis171 .NET)
(compiled Jul 11 2012,15:38:31)
Empirical absorption correction using spherical harmonics,
 implemented in SCALE3 ABSPACK scaling algorithm.
;
_exptl_crystal_colour red
_exptl_crystal_density_diffrn 1.258
_exptl_crystal_density_method 'not measured'
_exptl_crystal_description rod
_exptl_crystal_F_000 940
_exptl_crystal_size_max 0.25
_exptl_crystal_size_mid 0.10
_exptl_crystal_size_min 0.10
_platon_squeeze_details
;
;
_refine_diff_density_max 1.140
_refine_diff_density_min -0.731
_refine_diff_density_rms 0.129
_refine_ls_extinction_method none
_refine_ls_goodness_of_fit_ref 1.026
_refine_ls_hydrogen_treatment constr
_refine_ls_matrix_type full
_refine_ls_number_parameters 635
_refine_ls_number_reflns 7988
_refine_ls_number_restraints 551
_refine_ls_restrained_S_all 1.006
_refine_ls_R_factor_all 0.0843
_refine_ls_R_factor_gt 0.0619
_refine_ls_shift/su_max 0.001
_refine_ls_shift/su_mean 0.000
_refine_ls_structure_factor_coef Fsqd
_refine_ls_weighting_details 'calc w=1/[\s^2^(Fo^2^)+(0.0966P)^2^+0.0000P] where P=(Fo^2^+2Fc^2^)/3'
_refine_ls_weighting_scheme calc
_refine_ls_wR_factor_gt 0.1616
_refine_ls_wR_factor_ref 0.1767
_reflns_number_gt 5985
_reflns_number_total 7988
_reflns_threshold_expression >2sigma(I)
_cod_data_source_file c4nj02034k2.cif
_cod_data_source_block fv010
_cod_depositor_comments 'Adding full bibliography for 7054596--7054603.cif.'
_cod_database_code 7054599

loop_
_symmetry_equiv_pos_as_xyz
'x, y, z'
'-x, -y, -z'

loop_
_atom_site_label
_atom_site_type_symbol
_atom_site_fract_x
_atom_site_fract_y
_atom_site_fract_z
_atom_site_U_iso_or_equiv
_atom_site_adp_type
_atom_site_occupancy
_atom_site_symmetry_multiplicity
_atom_site_calc_flag
_atom_site_refinement_flags
_atom_site_disorder_assembly
_atom_site_disorder_group
C1 C 0.0929(5) 0.6585(4) 0.2654(3) 0.0220(12) Uani 1 1 d . . .
C2 C -0.0389(6) 0.6111(5) 0.2954(3) 0.0297(13) Uani 1 1 d . . .
H2 H -0.1221 0.6455 0.2826 0.036 Uiso 1 1 calc R . .
C3 C -0.0242(6) 0.5125(5) 0.3432(3) 0.0325(14) Uani 1 1 d . . .
C4 C 0.1150(6) 0.4926(5) 0.3547(3) 0.0313(14) Uani 1 1 d . . .
C5 C 0.1794(7) 0.4081(6) 0.4026(4) 0.0463(17) Uani 1 1 d U . .
C6 C 0.3115(6) 0.4180(6) 0.4021(3) 0.0448(17) Uani 1 1 d U . .
H6 H 0.3580 0.3610 0.4329 0.054 Uiso 1 1 calc R . .
C7 C 0.3795(6) 0.5066(5) 0.3590(3) 0.0355(15) Uani 1 1 d . . .
H7 H 0.4698 0.5109 0.3621 0.043 Uiso 1 1 calc R . .
C8 C 0.3188(5) 0.5894(5) 0.3113(3) 0.0243(12) Uani 1 1 d . . .
H8 H 0.3665 0.6500 0.2811 0.029 Uiso 1 1 calc R . .
C9 C 0.1867(5) 0.5822(4) 0.3083(3) 0.0227(12) Uani 1 1 d . . .
C10 C 0.1071(8) 0.3104(7) 0.4555(5) 0.076(3) Uani 1 1 d . . .
H10A H 0.1671 0.2660 0.4871 0.114 Uiso 1 1 calc R . .
H10B H 0.0827 0.2645 0.4294 0.114 Uiso 1 1 calc R . .
H10C H 0.0252 0.3382 0.4839 0.114 Uiso 1 1 calc R . .
C11 C -0.1356(6) 0.4393(6) 0.3756(4) 0.0441(13) Uani 1 1 d U . .
C12 C -0.1420(8) 0.3551(6) 0.3480(4) 0.0537(14) Uani 1 1 d U . .
C13 C -0.2521(8) 0.2858(6) 0.3827(5) 0.0591(16) Uani 1 1 d U . .
H13 H -0.2615 0.2253 0.3660 0.071 Uiso 1 1 calc R . .
C14 C -0.3421(8) 0.3082(7) 0.4398(5) 0.0637(17) Uani 1 1 d U . .
H14 H -0.4134 0.2619 0.4618 0.076 Uiso 1 1 calc R . .
C15 C -0.3354(8) 0.3904(7) 0.4659(5) 0.0666(19) Uani 1 1 d U . .
H15 H -0.4010 0.4023 0.5056 0.080 Uiso 1 1 calc R . .
C16 C -0.2326(7) 0.4595(7) 0.4354(4) 0.0627(17) Uani 1 1 d U . .
H16 H -0.2266 0.5191 0.4537 0.075 Uiso 1 1 calc R . .
C17 C -0.0437(9) 0.3346(7) 0.2899(5) 0.068(2) Uani 1 1 d U . .
H17A H -0.0333 0.4031 0.2514 0.102 Uiso 1 1 calc R . .
H17B H -0.0722 0.2785 0.2729 0.102 Uiso 1 1 calc R . .
H17C H 0.0427 0.3081 0.3050 0.102 Uiso 1 1 calc R . .
C18 C 0.2423(5) 0.5933(4) 0.0749(3) 0.0218(12) Uani 1 1 d . . .
C19 C 0.3175(5) 0.5706(5) 0.0138(3) 0.0254(12) Uani 1 1 d . . .
H19 H 0.3938 0.6104 -0.0109 0.030 Uiso 1 1 calc R . .
C20 C 0.2846(6) 0.4913(5) -0.0126(3) 0.0325(14) Uani 1 1 d . . .
H20 H 0.3393 0.4746 -0.0540 0.039 Uiso 1 1 calc R . .
C21 C 0.1708(7) 0.4365(5) 0.0224(4) 0.0388(16) Uani 1 1 d . . .
H21 H 0.1449 0.3836 0.0040 0.047 Uiso 1 1 calc R . .
C22 C 0.0958(6) 0.4580(5) 0.0831(3) 0.0354(15) Uani 1 1 d . . .
H22 H 0.0182 0.4195 0.1071 0.043 Uiso 1 1 calc R . .
C23 C 0.1316(6) 0.5357(4) 0.1104(3) 0.0270(13) Uani 1 1 d . . .
H23 H 0.0799 0.5491 0.1534 0.032 Uiso 1 1 calc R . .
C24 C 0.4413(5) 0.6180(4) 0.1453(3) 0.0232(12) Uani 1 1 d . . .
C25 C 0.4442(5) 0.5035(4) 0.1718(3) 0.0242(12) Uani 1 1 d . . .
H25 H 0.3736 0.4656 0.1684 0.029 Uiso 1 1 calc R . .
C26 C 0.5509(6) 0.4445(5) 0.2034(3) 0.0377(15) Uani 1 1 d . . .
H26 H 0.5512 0.3668 0.2232 0.045 Uiso 1 1 calc R . .
C27 C 0.6551(6) 0.4986(6) 0.2059(4) 0.0400(16) Uani 1 1 d . . .
H27 H 0.7300 0.4587 0.2254 0.048 Uiso 1 1 calc R . .
C28 C 0.6497(6) 0.6130(5) 0.1794(3) 0.0328(14) Uani 1 1 d . . .
H28 H 0.7209 0.6503 0.1826 0.039 Uiso 1 1 calc R . .
C29 C 0.5472(5) 0.6732(5) 0.1492(3) 0.0252(12) Uani 1 1 d . . .
H29 H 0.5468 0.7511 0.1311 0.030 Uiso 1 1 calc R . .
C30 C 0.3511(5) 0.8056(4) 0.0339(3) 0.0217(12) Uani 1 1 d . . .
C31 C 0.4855(6) 0.8124(5) -0.0032(3) 0.0297(13) Uani 1 1 d . . .
H31 H 0.5528 0.7548 0.0103 0.036 Uiso 1 1 calc R . .
C32 C 0.5185(6) 0.9035(5) -0.0596(3) 0.0375(15) Uani 1 1 d . . .
H32 H 0.6099 0.9092 -0.0834 0.045 Uiso 1 1 calc R . .
C33 C 0.4224(6) 0.9862(5) -0.0819(3) 0.0350(15) Uani 1 1 d . . .
H33 H 0.4475 1.0478 -0.1211 0.042 Uiso 1 1 calc R . .
C34 C 0.2899(6) 0.9795(5) -0.0473(3) 0.0315(14) Uani 1 1 d . . .
H34 H 0.2229 1.0358 -0.0633 0.038 Uiso 1 1 calc R . .
C35 C 0.2541(5) 0.8915(4) 0.0103(3) 0.0247(12) Uani 1 1 d . . .
H35 H 0.1627 0.8885 0.0345 0.030 Uiso 1 1 calc R . .
C36A C -0.1901(13) 0.8530(6) 0.2894(6) 0.0277(19) Uani 0.526(12) 1 d PDU A 1
C37A C -0.287(2) 0.8650(12) 0.2487(11) 0.0277(19) Uani 0.526(12) 1 d PDU A 1
H37A H -0.2686 0.9003 0.1991 0.033 Uiso 0.526(12) 1 calc PR A 1
C38A C -0.411(3) 0.8250(15) 0.2811(8) 0.0315(18) Uani 0.526(12) 1 d PDU A 1
H38A H -0.4776 0.8333 0.2534 0.038 Uiso 0.526(12) 1 calc PR A 1
C39A C -0.4400(13) 0.7729(11) 0.3532(7) 0.037(2) Uani 0.526(12) 1 d PDU A 1
H39A H -0.5249 0.7439 0.3742 0.044 Uiso 0.526(12) 1 calc PR A 1
C40A C -0.3458(10) 0.7633(11) 0.3945(6) 0.038(2) Uani 0.526(12) 1 d PDU A 1
H40A H -0.3662 0.7294 0.4442 0.046 Uiso 0.526(12) 1 calc PR A 1
C41A C -0.2200(11) 0.8038(10) 0.3627(6) 0.0304(19) Uani 0.526(12) 1 d PDU A 1
H41A H -0.1549 0.7980 0.3909 0.037 Uiso 0.526(12) 1 calc PR A 1
C36B C -0.1946(14) 0.8666(5) 0.2942(7) 0.0191(16) Uani 0.474(12) 1 d PDU A 2
C37B C -0.283(2) 0.8474(13) 0.2560(12) 0.0271(19) Uani 0.474(12) 1 d PDU A 2
H37B H -0.2525 0.8550 0.2065 0.032 Uiso 0.474(12) 1 calc PR A 2
C38B C -0.412(3) 0.8178(17) 0.2874(9) 0.0330(19) Uani 0.474(12) 1 d PDU A 2
H38B H -0.4699 0.8031 0.2608 0.040 Uiso 0.474(12) 1 calc PR A 2
C39B C -0.4541(16) 0.8106(12) 0.3595(8) 0.038(2) Uani 0.474(12) 1 d PDU A 2
H39B H -0.5429 0.7917 0.3825 0.046 Uiso 0.474(12) 1 calc PR A 2
C40B C -0.3695(11) 0.8303(12) 0.3983(7) 0.038(2) Uani 0.474(12) 1 d PDU A 2
H40B H -0.4005 0.8255 0.4475 0.046 Uiso 0.474(12) 1 calc PR A 2
C41B C -0.2392(12) 0.8571(12) 0.3656(6) 0.0305(19) Uani 0.474(12) 1 d PDU A 2
H41B H -0.1805 0.8689 0.3927 0.037 Uiso 0.474(12) 1 calc PR A 2
C42A C 0.0467(8) 0.9340(11) 0.3143(7) 0.0219(16) Uani 0.466(9) 1 d PDU A 1
C43A C 0.0890(16) 0.844(2) 0.3653(11) 0.0303(19) Uani 0.466(9) 1 d PDU A 1
H43A H 0.0809 0.7708 0.3643 0.036 Uiso 0.466(9) 1 calc PR A 1
C44A C 0.143(2) 0.8614(17) 0.4179(16) 0.037(2) Uani 0.466(9) 1 d PDU A 1
H44A H 0.1695 0.8001 0.4542 0.044 Uiso 0.466(9) 1 calc PR A 1
C45A C 0.1602(13) 0.9676(12) 0.4184(7) 0.040(2) Uani 0.466(9) 1 d PDU A 1
H45A H 0.2018 0.9789 0.4532 0.048 Uiso 0.466(9) 1 calc PR A 1
C46A C 0.1153(13) 1.0575(11) 0.3670(6) 0.0412(19) Uani 0.466(9) 1 d PDU A 1
H46A H 0.1247 1.1305 0.3673 0.049 Uiso 0.466(9) 1 calc PR A 1
C47A C 0.0573(12) 1.0406(10) 0.3157(7) 0.0310(18) Uani 0.466(9) 1 d PDU A 1
H47A H 0.0247 1.1019 0.2814 0.037 Uiso 0.466(9) 1 calc PR A 1
C42B C 0.0260(9) 0.9261(10) 0.3241(6) 0.0269(17) Uani 0.534(9) 1 d PDU A 2
C43B C 0.1026(14) 0.8474(18) 0.3667(10) 0.0302(19) Uani 0.534(9) 1 d PDU A 2
H43B H 0.1305 0.7784 0.3560 0.036 Uiso 0.534(9) 1 calc PR A 2
C44B C 0.140(2) 0.8651(14) 0.4242(13) 0.0356(19) Uani 0.534(9) 1 d PDU A 2
H44B H 0.1940 0.8099 0.4520 0.043 Uiso 0.534(9) 1 calc PR A 2
C45B C 0.0979(12) 0.9648(10) 0.4405(7) 0.0412(19) Uani 0.534(9) 1 d PDU A 2
H45B H 0.1202 0.9769 0.4809 0.049 Uiso 0.534(9) 1 calc PR A 2
C46B C 0.0233(12) 1.0474(10) 0.3986(6) 0.0405(19) Uani 0.534(9) 1 d PDU A 2
H46B H -0.0037 1.1163 0.4093 0.049 Uiso 0.534(9) 1 calc PR A 2
C47B C -0.0112(12) 1.0274(9) 0.3405(6) 0.0314(18) Uani 0.534(9) 1 d PDU A 2
H47B H -0.0613 1.0839 0.3113 0.038 Uiso 0.534(9) 1 calc PR A 2
C48 C -0.0506(5) 1.0345(4) 0.1842(3) 0.0240(12) Uani 1 1 d . A .
C49 C 0.0493(6) 1.0632(5) 0.1226(3) 0.0271(13) Uani 1 1 d . . .
H49 H 0.1291 1.0152 0.1165 0.032 Uiso 1 1 calc R . .
C50 C 0.0327(6) 1.1606(5) 0.0709(3) 0.0313(14) Uani 1 1 d . . .
H50 H 0.1005 1.1785 0.0291 0.038 Uiso 1 1 calc R . .
C51 C -0.0810(6) 1.2322(5) 0.0792(3) 0.0345(15) Uani 1 1 d . . .
H51 H -0.0911 1.2996 0.0436 0.041 Uiso 1 1 calc R . .
C52 C -0.1804(7) 1.2059(5) 0.1393(4) 0.0392(16) Uani 1 1 d . . .
H52 H -0.2594 1.2551 0.1446 0.047 Uiso 1 1 calc R . .
C53 C -0.1661(6) 1.1066(5) 0.1930(3) 0.0311(14) Uani 1 1 d . . .
H53 H -0.2343 1.0892 0.2346 0.037 Uiso 1 1 calc R . .
Cl1 Cl 0.30283(12) 0.86073(11) 0.20723(7) 0.0236(3) Uani 1 1 d . . .
Cl2 Cl -0.04563(12) 0.77097(11) 0.12855(7) 0.0247(3) Uani 1 1 d . . .
P1 P 0.29202(13) 0.69424(11) 0.11135(7) 0.0189(3) Uani 1 1 d . . .
P2 P -0.02477(13) 0.90155(11) 0.24857(7) 0.0203(3) Uani 1 1 d D . .
Ru1 Ru 0.12519(4) 0.78124(3) 0.18848(2) 0.01730(15) Uani 1 1 d . A .

loop_
_atom_site_aniso_label
_atom_site_aniso_U_11
_atom_site_aniso_U_22
_atom_site_aniso_U_33
_atom_site_aniso_U_23
_atom_site_aniso_U_13
_atom_site_aniso_U_12
C1 0.017(3) 0.028(3) 0.025(3) -0.008(2) -0.007(2) -0.007(2)
C2 0.022(3) 0.036(3) 0.026(3) 0.003(3) -0.005(2) -0.011(3)
C3 0.021(3) 0.039(4) 0.027(3) 0.012(3) -0.005(2) -0.013(3)
C4 0.023(3) 0.035(3) 0.031(3) 0.001(3) -0.004(2) -0.008(3)
C5 0.043(4) 0.045(4) 0.040(4) 0.022(3) -0.021(3) -0.019(3)
C6 0.037(3) 0.049(4) 0.036(4) 0.022(3) -0.022(3) -0.012(3)
C7 0.027(3) 0.044(4) 0.031(4) 0.003(3) -0.011(3) -0.008(3)
C8 0.022(3) 0.025(3) 0.022(3) 0.002(2) -0.003(2) -0.008(2)
C9 0.019(3) 0.026(3) 0.021(3) -0.002(2) -0.003(2) -0.006(2)
C10 0.052(5) 0.077(6) 0.073(6) 0.048(5) -0.036(4) -0.031(4)
C11 0.029(3) 0.047(3) 0.044(3) 0.017(2) -0.014(2) -0.012(3)
C12 0.047(3) 0.044(3) 0.059(4) 0.016(2) -0.023(2) -0.010(3)
C13 0.057(4) 0.042(3) 0.071(4) 0.014(3) -0.031(3) -0.013(3)
C14 0.040(3) 0.058(4) 0.076(4) 0.018(3) -0.022(2) -0.009(3)
C15 0.048(4) 0.058(4) 0.069(4) 0.015(3) 0.005(3) -0.019(3)
C16 0.043(4) 0.060(4) 0.059(4) 0.017(3) 0.008(3) -0.017(3)
C17 0.079(5) 0.057(5) 0.066(5) -0.007(4) -0.016(3) -0.023(4)
C18 0.018(3) 0.020(3) 0.027(3) -0.005(2) -0.009(2) 0.002(2)
C19 0.019(3) 0.029(3) 0.029(3) -0.007(2) -0.003(2) -0.010(2)
C20 0.030(3) 0.037(3) 0.033(3) -0.011(3) -0.006(3) -0.007(3)
C21 0.047(4) 0.034(3) 0.046(4) -0.018(3) -0.015(3) -0.012(3)
C22 0.034(3) 0.034(3) 0.039(4) -0.011(3) 0.003(3) -0.018(3)
C23 0.026(3) 0.023(3) 0.029(3) -0.006(2) 0.002(2) -0.008(2)
C24 0.025(3) 0.027(3) 0.019(3) -0.009(2) -0.005(2) -0.003(2)
C25 0.019(3) 0.021(3) 0.034(3) -0.009(2) -0.006(2) 0.001(2)
C26 0.040(4) 0.033(3) 0.036(4) -0.004(3) -0.008(3) 0.002(3)
C27 0.025(3) 0.053(4) 0.042(4) -0.010(3) -0.014(3) 0.000(3)
C28 0.024(3) 0.045(4) 0.036(4) -0.016(3) -0.009(3) -0.006(3)
C29 0.021(3) 0.030(3) 0.025(3) -0.008(2) 0.002(2) -0.011(2)
C30 0.019(3) 0.025(3) 0.022(3) -0.006(2) -0.001(2) -0.010(2)
C31 0.022(3) 0.033(3) 0.031(3) -0.004(3) -0.005(2) -0.002(3)
C32 0.033(3) 0.046(4) 0.029(3) -0.005(3) 0.005(3) -0.021(3)
C33 0.045(4) 0.030(3) 0.026(3) -0.001(3) -0.001(3) -0.015(3)
C34 0.034(3) 0.026(3) 0.027(3) 0.000(3) 0.000(3) -0.003(3)
C35 0.022(3) 0.025(3) 0.026(3) -0.002(2) -0.006(2) -0.007(2)
C36A 0.020(3) 0.036(4) 0.025(3) -0.006(3) -0.005(3) -0.004(3)
C37A 0.017(3) 0.036(4) 0.027(3) -0.004(3) -0.006(2) -0.001(3)
C38A 0.020(3) 0.041(4) 0.034(3) -0.010(3) -0.005(3) -0.004(3)
C39A 0.022(3) 0.046(5) 0.038(4) -0.005(4) 0.000(3) -0.008(4)
C40A 0.028(4) 0.051(5) 0.029(3) -0.003(4) -0.001(3) -0.007(4)
C41A 0.023(3) 0.042(5) 0.024(3) -0.007(4) -0.005(3) 0.000(4)
C36B 0.017(3) 0.019(3) 0.022(3) -0.009(3) -0.002(2) 0.003(3)
C37B 0.018(3) 0.036(4) 0.027(3) -0.007(4) -0.005(3) -0.004(4)
C38B 0.019(3) 0.041(4) 0.037(3) -0.006(4) -0.005(3) -0.005(3)
C39B 0.023(3) 0.048(5) 0.038(3) -0.006(4) 0.002(3) -0.008(4)
C40B 0.025(4) 0.053(5) 0.028(3) -0.004(4) 0.002(3) -0.004(4)
C41B 0.024(3) 0.043(5) 0.023(3) -0.009(4) 0.001(3) -0.004(4)
C42A 0.013(3) 0.031(3) 0.022(3) -0.009(2) 0.003(3) -0.007(3)
C43A 0.026(4) 0.038(3) 0.027(4) -0.010(3) -0.004(3) 0.000(3)
C44A 0.031(4) 0.051(3) 0.029(4) -0.011(3) -0.008(3) -0.003(4)
C45A 0.036(5) 0.058(4) 0.033(4) -0.018(4) -0.009(3) -0.009(4)
C46A 0.045(5) 0.048(3) 0.041(4) -0.017(3) -0.013(4) -0.015(4)
C47A 0.029(4) 0.035(3) 0.034(4) -0.015(3) -0.007(3) -0.006(4)
C42B 0.020(4) 0.036(3) 0.026(4) -0.010(3) -0.004(3) -0.006(3)
C43B 0.024(4) 0.039(3) 0.028(4) -0.010(3) -0.006(3) -0.003(3)
C44B 0.030(4) 0.051(3) 0.028(4) -0.011(3) -0.009(3) -0.005(3)
C45B 0.041(5) 0.055(4) 0.034(4) -0.019(3) -0.011(3) -0.005(4)
C46B 0.043(4) 0.046(4) 0.040(4) -0.019(3) -0.012(3) -0.006(4)
C47B 0.030(4) 0.035(3) 0.031(4) -0.010(3) -0.005(3) -0.007(3)
C48 0.023(3) 0.024(3) 0.027(3) -0.006(2) -0.009(2) -0.001(2)
C49 0.027(3) 0.023(3) 0.031(3) -0.007(2) -0.003(2) -0.006(2)
C50 0.037(3) 0.023(3) 0.030(3) 0.003(3) -0.009(3) -0.011(3)
C51 0.042(4) 0.027(3) 0.036(4) -0.001(3) -0.018(3) -0.010(3)
C52 0.038(4) 0.029(3) 0.052(4) -0.013(3) -0.007(3) -0.001(3)
C53 0.027(3) 0.034(3) 0.031(3) -0.008(3) -0.003(3) -0.004(3)
Cl1 0.0168(6) 0.0270(7) 0.0285(7) -0.0071(6) -0.0042(5) -0.0081(5)
Cl2 0.0182(6) 0.0307(7) 0.0250(7) -0.0024(6) -0.0078(5) -0.0067(5)
P1 0.0157(7) 0.0188(7) 0.0214(7) -0.0031(6) -0.0035(5) -0.0035(5)
P2 0.0145(7) 0.0245(7) 0.0209(7) -0.0050(6) -0.0026(5) -0.0029(6)
Ru1 0.0136(2) 0.0190(2) 0.0180(2) -0.00116(17) -0.00304(16) -0.00527(17)

loop_
_atom_type_symbol
_atom_type_description
_atom_type_scat_dispersion_real
_atom_type_scat_dispersion_imag
_atom_type_scat_source
C C 0.0033 0.0016 'International Tables Vol C Tables 4.2.6.8 and 6.1.1.4'
H H 0.0000 0.0000 'International Tables Vol C Tables 4.2.6.8 and 6.1.1.4'
Cl Cl 0.1484 0.1585 'International Tables Vol C Tables 4.2.6.8 and 6.1.1.4'
P P 0.1023 0.0942 'International Tables Vol C Tables 4.2.6.8 and 6.1.1.4'
Ru Ru -1.2594 0.8363 'International Tables Vol C Tables 4.2.6.8 and 6.1.1.4'

loop_
_geom_angle_atom_site_label_1
_geom_angle_atom_site_label_2
_geom_angle_atom_site_label_3
_geom_angle
C2 C1 C9 104.2(5)
C2 C1 Ru1 125.2(4)
C9 C1 Ru1 130.5(4)
C3 C2 C1 110.5(5)
C3 C2 H2 124.8
C1 C2 H2 124.8
C2 C3 C4 109.1(5)
C2 C3 C11 122.7(5)
C4 C3 C11 128.2(5)
C5 C4 C9 120.1(5)
C5 C4 C3 132.0(6)
C9 C4 C3 107.8(5)
C6 C5 C4 116.9(6)
C6 C5 C10 120.2(6)
C4 C5 C10 122.9(6)
C5 C6 C7 123.0(6)
C5 C6 H6 118.5
C7 C6 H6 118.5
C6 C7 C8 121.0(6)
C6 C7 H7 119.5
C8 C7 H7 119.5
C7 C8 C9 118.5(5)
C7 C8 H8 120.7
C9 C8 H8 120.7
C8 C9 C4 120.5(5)
C8 C9 C1 131.5(5)
C4 C9 C1 108.0(5)
C5 C10 H10A 109.5
C5 C10 H10B 109.5
H10A C10 H10B 109.5
C5 C10 H10C 109.5
H10A C10 H10C 109.5
H10B C10 H10C 109.5
C12 C11 C16 122.0(7)
C12 C11 C3 119.2(7)
C16 C11 C3 118.8(7)
C11 C12 C17 121.3(7)
C11 C12 C13 116.4(8)
C17 C12 C13 122.2(8)
C14 C13 C12 119.5(8)
C14 C13 H13 120.3
C12 C13 H13 120.3
C15 C14 C13 123.6(8)
C15 C14 H14 118.2
C13 C14 H14 118.2
C14 C15 C16 119.9(9)
C14 C15 H15 120.1
C16 C15 H15 120.1
C15 C16 C11 118.6(9)
C15 C16 H16 120.7
C11 C16 H16 120.7
C12 C17 H17A 109.5
C12 C17 H17B 109.5
H17A C17 H17B 109.5
C12 C17 H17C 109.5
H17A C17 H17C 109.5
H17B C17 H17C 109.5
C19 C18 C23 119.1(5)
C19 C18 P1 120.8(4)
C23 C18 P1 120.0(4)
C18 C19 C20 121.4(5)
C18 C19 H19 119.3
C20 C19 H19 119.3
C19 C20 C21 118.9(6)
C19 C20 H20 120.6
C21 C20 H20 120.6
C22 C21 C20 120.2(6)
C22 C21 H21 119.9
C20 C21 H21 119.9
C21 C22 C23 120.6(6)
C21 C22 H22 119.7
C23 C22 H22 119.7
C18 C23 C22 119.7(5)
C18 C23 H23 120.1
C22 C23 H23 120.1
C25 C24 C29 119.8(5)
C25 C24 P1 118.7(4)
C29 C24 P1 121.4(4)
C24 C25 C26 119.9(6)
C24 C25 H25 120.0
C26 C25 H25 120.0
C27 C26 C25 120.0(6)
C27 C26 H26 120.0
C25 C26 H26 120.0
C26 C27 C28 119.0(5)
C26 C27 H27 120.5
C28 C27 H27 120.5
C29 C28 C27 122.7(6)
C29 C28 H28 118.6
C27 C28 H28 118.6
C28 C29 C24 118.5(5)
C28 C29 H29 120.7
C24 C29 H29 120.7
C31 C30 C35 118.1(5)
C31 C30 P1 124.9(4)
C35 C30 P1 117.0(4)
C32 C31 C30 119.3(5)
C32 C31 H31 120.3
C30 C31 H31 120.3
C33 C32 C31 121.7(6)
C33 C32 H32 119.2
C31 C32 H32 119.2
C32 C33 C34 119.7(6)
C32 C33 H33 120.1
C34 C33 H33 120.1
C35 C34 C33 120.1(5)
C35 C34 H34 119.9
C33 C34 H34 119.9
C34 C35 C30 121.0(5)
C34 C35 H35 119.5
C30 C35 H35 119.5
C37A C36A C41A 119.9(14)
C37A C36A P2 120.6(12)
C41A C36A P2 119.5(10)
C38A C37A C36A 119(2)
C38A C37A H37A 120.4
C36A C37A H37A 120.4
C37A C38A C39A 121(2)
C37A C38A H38A 119.3
C39A C38A H38A 119.3
C40A C39A C38A 120.0(16)
C40A C39A H39A 120.0
C38A C39A H39A 120.0
C39A C40A C41A 119.5(11)
C39A C40A H40A 120.3
C41A C40A H40A 120.3
C40A C41A C36A 120.0(11)
C40A C41A H41A 120.0
C36A C41A H41A 120.0
C41B C36B C37B 118.5(15)
C41B C36B P2 122.2(11)
C37B C36B P2 119.3(14)
C38B C37B C36B 123(2)
C38B C37B H37B 118.7
C36B C37B H37B 118.7
C37B C38B C39B 117(2)
C37B C38B H38B 121.5
C39B C38B H38B 121.5
C40B C39B C38B 121.5(19)
C40B C39B H39B 119.3
C38B C39B H39B 119.3
C39B C40B C41B 120.0(13)
C39B C40B H40B 120.0
C41B C40B H40B 120.0
C36B C41B C40B 120.3(12)
C36B C41B H41B 119.8
C40B C41B H41B 119.8
C47A C42A C43A 121.0(18)
C47A C42A P2 123.7(11)
C43A C42A P2 115.3(15)
C44A C43A C42A 119(3)
C44A C43A H43A 120.5
C42A C43A H43A 120.5
C43A C44A C45A 121(3)
C43A C44A H44A 119.5
C45A C44A H44A 119.5
C44A C45A C46A 119.1(17)
C44A C45A H45A 120.5
C46A C45A H45A 120.5
C47A C46A C45A 120.3(12)
C47A C46A H46A 119.9
C45A C46A H46A 119.9
C46A C47A C42A 119.7(12)
C46A C47A H47A 120.2
C42A C47A H47A 120.2
C43B C42B C47B 117.2(15)
C43B C42B P2 122.4(13)
C47B C42B P2 120.4(9)
C44B C43B C42B 123(2)
C44B C43B H43B 118.7
C42B C43B H43B 118.7
C43B C44B C45B 119(2)
C43B C44B H44B 120.6
C45B C44B H44B 120.6
C44B C45B C46B 121.0(15)
C44B C45B H45B 119.5
C46B C45B H45B 119.5
C45B C46B C47B 118.8(11)
C45B C46B H46B 120.6
C47B C46B H46B 120.6
C46B C47B C42B 121.6(10)
C46B C47B H47B 119.2
C42B C47B H47B 119.2
C53 C48 C49 119.1(5)
C53 C48 P2 122.8(4)
C49 C48 P2 118.1(4)
C50 C49 C48 120.5(5)
C50 C49 H49 119.7
C48 C49 H49 119.7
C51 C50 C49 120.7(6)
C51 C50 H50 119.7
C49 C50 H50 119.7
C50 C51 C52 119.8(6)
C50 C51 H51 120.1
C52 C51 H51 120.1
C51 C52 C53 120.7(6)
C51 C52 H52 119.7
C53 C52 H52 119.7
C48 C53 C52 119.2(6)
C48 C53 H53 120.4
C52 C53 H53 120.4
C30 P1 C18 104.8(2)
C30 P1 C24 107.3(2)
C18 P1 C24 100.8(2)
C30 P1 Ru1 105.48(17)
C18 P1 Ru1 119.35(18)
C24 P1 Ru1 117.97(17)
C36A P2 C42A 109.5(4)
C42A P2 C36B 104.6(5)
C36A P2 C48 106.9(4)
C42A P2 C48 104.5(5)
C36B P2 C48 104.2(3)
C36A P2 C42B 101.2(4)
C36B P2 C42B 96.5(5)
C48 P2 C42B 108.5(4)
C36A P2 Ru1 114.3(2)
C42A P2 Ru1 112.4(3)
C36B P2 Ru1 121.1(3)
C48 P2 Ru1 108.57(18)
C42B P2 Ru1 116.6(4)
C1 Ru1 Cl1 105.54(16)
C1 Ru1 Cl2 99.13(16)
Cl1 Ru1 Cl2 155.26(5)
C1 Ru1 P2 93.03(17)
Cl1 Ru1 P2 87.00(5)
Cl2 Ru1 P2 89.85(5)
C1 Ru1 P1 98.25(16)
Cl1 Ru1 P1 87.18(5)
Cl2 Ru1 P1 91.21(5)
P2 Ru1 P1 168.35(5)

loop_
_geom_bond_atom_site_label_1
_geom_bond_atom_site_label_2
_geom_bond_distance
C1 C2 1.482(7)
C1 C9 1.487(7)
C1 Ru1 1.853(6)
C2 C3 1.348(8)
C2 H2 0.9500
C3 C4 1.467(8)
C3 C11 1.486(9)
C4 C5 1.409(8)
C4 C9 1.419(8)
C5 C6 1.372(9)
C5 C10 1.535(9)
C6 C7 1.374(9)
C6 H6 0.9500
C7 C8 1.376(8)
C7 H7 0.9500
C8 C9 1.383(7)
C8 H8 0.9500
C10 H10A 0.9800
C10 H10B 0.9800
C10 H10C 0.9800
C11 C12 1.358(11)
C11 C16 1.430(11)
C12 C17 1.414(11)
C12 C13 1.450(11)
C13 C14 1.366(12)
C13 H13 0.9500
C14 C15 1.315(13)
C14 H14 0.9500
C15 C16 1.384(11)
C15 H15 0.9500
C16 H16 0.9500
C17 H17A 0.9800
C17 H17B 0.9800
C17 H17C 0.9800
C18 C19 1.373(8)
C18 C23 1.377(8)
C18 P1 1.832(6)
C19 C20 1.380(8)
C19 H19 0.9500
C20 C21 1.383(9)
C20 H20 0.9500
C21 C22 1.360(9)
C21 H21 0.9500
C22 C23 1.388(8)
C22 H22 0.9500
C23 H23 0.9500
C24 C25 1.393(7)
C24 C29 1.403(8)
C24 P1 1.839(5)
C25 C26 1.396(8)
C25 H25 0.9500
C26 C27 1.369(9)
C26 H26 0.9500
C27 C28 1.391(9)
C27 H27 0.9500
C28 C29 1.353(8)
C28 H28 0.9500
C29 H29 0.9500
C30 C31 1.406(8)
C30 C35 1.410(7)
C30 P1 1.821(6)
C31 C32 1.381(8)
C31 H31 0.9500
C32 C33 1.374(9)
C32 H32 0.9500
C33 C34 1.376(8)
C33 H33 0.9500
C34 C35 1.375(8)
C34 H34 0.9500
C35 H35 0.9500
C36A C37A 1.389(9)
C36A C41A 1.399(9)
C36A P2 1.813(13)
C37A C38A 1.379(9)
C37A H37A 0.9500
C38A C39A 1.384(9)
C38A H38A 0.9500
C39A C40A 1.380(9)
C39A H39A 0.9500
C40A C41A 1.398(9)
C40A H40A 0.9500
C41A H41A 0.9500
C36B C41B 1.374(9)
C36B C37B 1.396(9)
C36B P2 1.820(13)
C37B C38B 1.386(9)
C37B H37B 0.9500
C38B C39B 1.390(9)
C38B H38B 0.9500
C39B C40B 1.381(9)
C39B H39B 0.9500
C40B C41B 1.387(9)
C40B H40B 0.9500
C41B H41B 0.9500
C42A C47A 1.384(9)
C42A C43A 1.385(9)
C42A P2 1.815(13)
C43A C44A 1.384(9)
C43A H43A 0.9500
C44A C45A 1.389(9)
C44A H44A 0.9500
C45A C46A 1.396(9)
C45A H45A 0.9500
C46A C47A 1.381(9)
C46A H46A 0.9500
C47A H47A 0.9500
C42B C43B 1.385(9)
C42B C47B 1.399(9)
C42B P2 1.830(12)
C43B C44B 1.381(9)
C43B H43B 0.9500
C44B C45B 1.383(9)
C44B H44B 0.9500
C45B C46B 1.389(9)
C45B H45B 0.9500
C46B C47B 1.390(9)
C46B H46B 0.9500
C47B H47B 0.9500
C48 C53 1.393(8)
C48 C49 1.404(8)
C48 P2 1.827(5)
C49 C50 1.379(8)
C49 H49 0.9500
C50 C51 1.375(8)
C50 H50 0.9500
C51 C52 1.378(9)
C51 H51 0.9500
C52 C53 1.412(9)
C52 H52 0.9500
C53 H53 0.9500
Cl1 Ru1 2.3550(13)
Cl2 Ru1 2.3742(13)
P1 Ru1 2.3986(14)
P2 Ru1 2.3819(14)

loop_
_platon_squeeze_void_nr
_platon_squeeze_void_average_x
_platon_squeeze_void_average_y
_platon_squeeze_void_average_z
_platon_squeeze_void_volume
_platon_squeeze_void_count_electrons
_platon_squeeze_void_content
1 0.500 0.000 0.500 317 77 ' '
